data_1530107
loop_
_publ_author_name
'Hoskins, B.F.'
'Linden, A.'
'Mulvaney, P.C.'
'O'Donnell, T.A.'

_publ_section_title
;
 The structures of barium hexafluorosilicate and cesium
 hexafluororhenate(V)
;
_journal_name_full 'Inorganica Chimica Acta'
_journal_page_first 217
_journal_page_last 222
_journal_volume 88
_journal_year 1984
_chemical_formula_sum 'Cs F6 Re'
_chemical_name_systematic 'Cs Re F6'
_space_group_IT_number 148
_symmetry_space_group_name_Hall '-R 3'
_symmetry_space_group_name_H-M 'R -3 :H'
_cell_angle_alpha 90
_cell_angle_beta 90
_cell_angle_gamma 120
_cell_formula_units_Z 3
_cell_length_a 7.853
_cell_length_b 7.853
_cell_length_c 8.14
_cell_volume 434.737
_citation_journal_id_ASTM ICHAA3
_cod_data_source_file Hoskins_ICHAA3_1984_1005.cif
_cod_data_source_block Cs1F6Re1
_cod_original_cell_volume 434.7367
_cod_original_formula_sum 'Cs1 F6 Re1'
_cod_database_code 1530107

loop_
_symmetry_equiv_pos_as_xyz
x,y,z
-y,x-y,z
-x+y,-x,z
-x,-y,-z
y,-x+y,-z
x-y,x,-z
x+2/3,y+1/3,z+1/3
-y+2/3,x-y+1/3,z+1/3
-x+y+2/3,-x+1/3,z+1/3
-x+2/3,-y+1/3,-z+1/3
y+2/3,-x+y+1/3,-z+1/3
x-y+2/3,x+1/3,-z+1/3
x+1/3,y+2/3,z+2/3
-y+1/3,x-y+2/3,z+2/3
-x+y+1/3,-x+2/3,z+2/3
-x+1/3,-y+2/3,-z+2/3
y+1/3,-x+y+2/3,-z+2/3
x-y+1/3,x+2/3,-z+2/3

loop_
_atom_site_label
_atom_site_type_symbol
_atom_site_fract_x
_atom_site_fract_y
_atom_site_fract_z
_atom_site_occupancy
_atom_site_U_iso_or_equiv
F1 F-1 0.0582 -0.1561 0.1344 1 0.0
Re1 Re+5 0 0 0 1 0.0
Cs1 Cs+1 0 0 0.5 1 0.0
